data_2200601
loop_
_publ_author_name
'Carr, Jenny M.'
'Draffin, Scott P.'
'Duggan, Peter J.'
'Fallon, Gary D.'
'Humphrey, David G.'

_publ_section_title
;
 <small>D</small>-Mannitol-1,2,6-tribenzoate
;
_journal_issue 11
_journal_name_full 'Acta Crystallographica Section E'
_journal_page_first o1118
_journal_page_last o1119
_journal_paper_doi 10.1107/S1600536801018074
_journal_volume 57
_journal_year 2001
_chemical_formula_iupac 'C27 H26 O9'
_chemical_formula_moiety 'C27 H26 O9'
_chemical_formula_sum 'C27 H26 O9'
_chemical_formula_weight 494.48
_chemical_melting_point 166.5(15)
_space_group_IT_number 19
_symmetry_cell_setting orthorhombic
_symmetry_space_group_name_Hall 'P 2ac 2ab'
_symmetry_space_group_name_H-M 'P 21 21 21'
_cell_angle_alpha 90
_cell_angle_beta 90
_cell_angle_gamma 90
_cell_formula_units_Z 4
_cell_length_a 5.5720(10)
_cell_length_b 15.5300(10)
_cell_length_c 27.221(2)
_cell_measurement_reflns_used 35667
_cell_measurement_temperature 123(2)
_cell_measurement_theta_max 28.3
_cell_measurement_theta_min 2.6
_cell_volume 2355.5(5)
_computing_cell_refinement 'HKL SCALEPACK (Otwinowski & Minor, 1997)'
_computing_data_collection 'COLLECT (Nonius, 1997-2000)'
_computing_data_reduction 'HKL DENZO (Otwinowski & Minor, 1997) and SCALEPACK'
_computing_molecular_graphics 'ORTEP3 for Windows (Farrugia, 1997)'
_computing_publication_material 'WinGX (Farrugia, 1999)'
_computing_structure_refinement 'SHELXL97 (Sheldrick, 1997)'
_computing_structure_solution 'SHELXS97 (Sheldrick, 1997)'
_diffrn_measured_fraction_theta_full .995
_diffrn_measured_fraction_theta_max .99
_diffrn_measurement_device '95mm CCD camera on \k-goniostat'
_diffrn_measurement_device_type KappaCCD
_diffrn_measurement_method CCD
_diffrn_radiation_type MoK\a
_diffrn_radiation_wavelength .71073
_diffrn_reflns_av_R_equivalents .0418
_diffrn_reflns_av_sigmaI/netI .0422
_diffrn_reflns_limit_h_max 7
_diffrn_reflns_limit_h_min -7
_diffrn_reflns_limit_k_max 17
_diffrn_reflns_limit_k_min -20
_diffrn_reflns_limit_l_max 36
_diffrn_reflns_limit_l_min -36
_diffrn_reflns_number 26379
_diffrn_reflns_theta_full 27.5
_diffrn_reflns_theta_max 28.3
_diffrn_reflns_theta_min 2.62
_exptl_absorpt_coefficient_mu .105
_exptl_absorpt_correction_type none
_exptl_crystal_colour colourless
_exptl_crystal_density_diffrn 1.394
_exptl_crystal_density_method 'not measured'
_exptl_crystal_description acicular
_exptl_crystal_F_000 1040
_exptl_crystal_size_max .3
_exptl_crystal_size_mid .22
_exptl_crystal_size_min .18
_refine_diff_density_max .239
_refine_diff_density_min -.173
_refine_ls_extinction_method none
_refine_ls_goodness_of_fit_ref 1.079
_refine_ls_hydrogen_treatment mixed
_refine_ls_matrix_type full
_refine_ls_number_parameters 328
_refine_ls_number_reflns 3347
_refine_ls_number_restraints 0
_refine_ls_restrained_S_all 1.079
_refine_ls_R_factor_all .0478
_refine_ls_R_factor_gt .0357
_refine_ls_shift/su_max .008
_refine_ls_shift/su_mean .001
_refine_ls_structure_factor_coef Fsqd
_refine_ls_weighting_details 'calc w = 1/[\s^2^(Fo^2^)+(0.0433P)^2^+0.3834P] where P = (Fo^2^+2Fc^2^)/3'
_refine_ls_weighting_scheme calc
_refine_ls_wR_factor_ref .0873
_reflns_number_gt 2894
_reflns_number_total 3347
_reflns_threshold_expression I>2\s(I)
_cod_data_source_file bt6091.cif
_cod_data_source_block I
_cod_depositor_comments
;
The following automatic conversions were performed:

'_chemical_melting_point' value '165-168' was changed to '166.5(15)'
- the average value was taken and precision was estimated.

Automatic conversion script
Id: cif_fix_values 1646 2011-03-28 12:23:43Z adriana 

The following automatic conversions were performed:

'_chemical_melting_point' value '165-168' was changed to '166.5(15)'
- the average value was taken and precision was estimated.

Automatic conversion script
Id: cif_fix_values 1715 2011-07-08 13:25:40Z adriana 
;
_cod_database_code 2200601
_cod_database_fobs_code 2200601

loop_
_symmetry_equiv_pos_as_xyz
'x, y, z'
'-x+1/2, -y, z+1/2'
'x+1/2, -y+1/2, -z'
'-x, y+1/2, -z+1/2'

loop_
_atom_site_label
_atom_site_fract_x
_atom_site_fract_y
_atom_site_fract_z
_atom_site_U_iso_or_equiv
_atom_site_adp_type
_atom_site_calc_flag
_atom_site_refinement_flags
_atom_site_occupancy
_atom_site_disorder_assembly
_atom_site_disorder_group
_atom_site_type_symbol
C1 .6532(3) .90581(10) 1.02859(5) .0257(3) Uani d . 1 . . C
H1A .6655 .8453 1.0397 .031 Uiso calc R 1 . . H
H1B .8118 .9236 1.0157 .031 Uiso calc R 1 . . H
C2 .4672(3) .91269(9) .98835(5) .0200(3) Uani d . 1 . . C
H2 .3029 .9055 1.0026 .024 Uiso calc R 1 . . H
C3 .5040(3) .84870(9) .94622(5) .0182(3) Uani d . 1 . . C
H3 .6498 .8649 .9269 .022 Uiso calc R 1 . . H
C4 .2836(2) .84831(10) .91264(5) .0184(3) Uani d . 1 . . C
H4 .2605 .9086 .9007 .022 Uiso calc R 1 . . H
C5 .3221(2) .79167(10) .86725(5) .0197(3) Uani d . 1 . . C
H5 .3839 .7339 .8774 .024 Uiso calc R 1 . . H
C6 .0906(3) .78130(10) .83890(5) .0225(3) Uani d . 1 . . C
H6A -.0383 .7601 .8608 .027 Uiso calc R 1 . . H
H6B .04 .8372 .8248 .027 Uiso calc R 1 . . H
C7 .4023(3) .93413(10) 1.09772(5) .0250(3) Uani d . 1 . . C
C8 .3493(3) .99616(10) 1.13791(5) .0257(3) Uani d . 1 . . C
C9 .5071(3) 1.06237(11) 1.14897(6) .0339(4) Uani d . 1 . . C
H9 .6529 1.0679 1.1312 .041 Uiso calc R 1 . . H
C10 .4529(4) 1.12046(12) 1.18587(7) .0427(5) Uani d . 1 . . C
H10 .562 1.1655 1.1935 .051 Uiso calc R 1 . . H
C11 .2404(4) 1.11297(13) 1.21156(6) .0425(5) Uani d . 1 . . C
H11 .2029 1.153 1.2368 .051 Uiso calc R 1 . . H
C12 .0832(4) 1.04767(13) 1.20063(6) .0416(5) Uani d . 1 . . C
H12 -.0638 1.0432 1.2181 .05 Uiso calc R 1 . . H
C13 .1375(3) .98793(11) 1.16409(6) .0338(4) Uani d . 1 . . C
H13 .0302 .942 1.1572 .041 Uiso calc R 1 . . H
C14 .3296(3) 1.05813(10) .97932(6) .0256(3) Uani d . 1 . . C
C15 .3858(3) 1.14201(10) .95574(6) .0249(3) Uani d . 1 . . C
C16 .5947(3) 1.15360(11) .92828(6) .0286(4) Uani d . 1 . . C
H16 .7069 1.1079 .9251 .034 Uiso calc R 1 . . H
C17 .6380(3) 1.23234(11) .90562(6) .0348(4) Uani d . 1 . . C
H17 .7785 1.24 .8864 .042 Uiso calc R 1 . . H
C18 .4773(3) 1.29942(12) .91100(6) .0358(4) Uani d . 1 . . C
H18 .5087 1.3534 .8959 .043 Uiso calc R 1 . . H
C19 .2694(3) 1.28784(12) .93855(6) .0344(4) Uani d . 1 . . C
H19 .1585 1.3339 .9421 .041 Uiso calc R 1 . . H
C20 .2239(3) 1.20951(11) .96073(6) .0289(4) Uani d . 1 . . C
H20 .0816 1.2018 .9795 .035 Uiso calc R 1 . . H
C21 -.0454(3) .70303(10) .76941(5) .0228(3) Uani d . 1 . . C
C22 .0142(3) .64023(10) .73013(5) .0226(3) Uani d . 1 . . C
C23 -.1537(3) .62648(11) .69305(6) .0288(4) Uani d . 1 . . C
H23 -.2989 .6586 .6926 .035 Uiso calc R 1 . . H
C24 -.1089(3) .56595(11) .65676(6) .0326(4) Uani d . 1 . . C
H24 -.2229 .5568 .6313 .039 Uiso calc R 1 . . H
C25 .1006(3) .51906(10) .65753(6) .0295(4) Uani d . 1 . . C
H25 .1289 .4767 .633 .035 Uiso calc R 1 . . H
C26 .2700(3) .53307(11) .69369(6) .0329(4) Uani d . 1 . . C
H26 .4151 .5009 .6938 .04 Uiso calc R 1 . . H
C27 .2283(3) .59416(11) .72993(6) .0306(4) Uani d . 1 . . C
H27 .3457 .6045 .7545 .037 Uiso calc R 1 . . H
O1 .58698(19) .96051(7) 1.06978(4) .0265(3) Uani d . 1 . . O
O2 .48923(18) .99710(6) .96617(4) .0233(2) Uani d . 1 . . O
O3 .53636(17) .76484(6) .96754(4) .0206(2) Uani d . 1 . . O
H1 .6303 .7359 .9499 .031 Uiso calc R 1 . . H
O4 .07167(17) .82501(7) .93867(4) .0247(2) Uani d . 1 . . O
H2A .1079 .7928 .9623 .037 Uiso calc R 1 . . H
O5 .49849(19) .83535(7) .83905(4) .0273(2) Uani d . 1 . . O
H3A .5638 .8005 .8196 .041 Uiso calc R 1 . . H
O6 .13745(18) .71908(7) .79978(4) .0235(2) Uani d . 1 . . O
O7 .2927(2) .86750(7) 1.09080(4) .0322(3) Uani d . 1 . . O
O8 .1615(2) 1.04522(7) 1.00639(5) .0404(3) Uani d . 1 . . O
O9 -.24122(19) .73684(8) .77320(4) .0320(3) Uani d . 1 . . O

loop_
_atom_site_aniso_label
_atom_site_aniso_U_11
_atom_site_aniso_U_22
_atom_site_aniso_U_33
_atom_site_aniso_U_12
_atom_site_aniso_U_13
_atom_site_aniso_U_23
C1 .0264(7) .0291(9) .0217(7) .0052(7) -.0034(6) -.0100(7)
C2 .0198(7) .0195(8) .0207(7) .0014(6) -.0005(5) -.0003(6)
C3 .0164(6) .0205(8) .0176(6) .0002(6) .0009(5) .0008(6)
C4 .0173(6) .0213(8) .0167(6) .0012(6) .0006(5) -.0005(6)
C5 .0169(7) .0237(8) .0186(7) .0004(6) .0007(6) .0000(6)
C6 .0204(7) .0280(9) .0191(7) .0017(6) .0007(6) -.0054(6)
C7 .0283(8) .0265(9) .0202(7) .0010(7) -.0045(6) .0012(6)
C8 .0335(8) .0242(8) .0194(7) -.0008(7) -.0014(6) .0010(6)
C9 .0364(9) .0351(9) .0303(8) -.0049(8) .0036(8) -.0064(7)
C10 .0510(12) .0390(11) .0381(10) -.0137(9) .0025(9) -.0151(8)
C11 .0579(12) .0434(11) .0263(8) -.0032(10) .0050(8) -.0122(8)
C12 .0457(10) .0485(12) .0306(9) -.0043(9) .0115(8) -.0042(8)
C13 .0406(10) .0320(10) .0289(8) -.0086(8) .0050(7) -.0033(7)
C14 .0227(8) .0266(9) .0274(8) .0016(6) -.0007(6) -.0042(7)
C15 .0239(7) .0256(9) .0252(8) -.0007(7) -.0035(6) -.0022(6)
C16 .0248(8) .0281(9) .0330(8) .0009(7) .0019(7) -.0004(7)
C17 .0262(8) .0392(11) .0391(10) -.0007(8) .0048(7) .0046(8)
C18 .0383(10) .0309(10) .0381(9) -.0012(8) -.0041(8) .0093(8)
C19 .0348(9) .0296(10) .0387(9) .0085(7) -.0019(8) .0033(8)
C20 .0252(8) .0312(9) .0301(8) .0030(7) .0011(7) -.0011(7)
C21 .0215(7) .0272(8) .0198(7) -.0036(6) .0001(6) .0008(6)
C22 .0248(7) .0247(8) .0183(7) -.0029(6) .0005(6) -.0006(6)
C23 .0266(8) .0330(10) .0267(8) .0011(7) -.0044(6) -.0026(7)
C24 .0375(9) .0368(10) .0233(8) -.0041(8) -.0086(7) -.0055(7)
C25 .0374(9) .0258(9) .0254(8) -.0074(7) .0043(7) -.0064(7)
C26 .0307(8) .0336(10) .0346(9) .0042(7) -.0006(7) -.0084(8)
C27 .0274(8) .0377(10) .0268(8) .0016(7) -.0058(7) -.0086(7)
O1 .0298(6) .0271(6) .0227(5) -.0015(5) -.0017(5) -.0064(4)
O2 .0243(5) .0198(6) .0258(5) .0013(5) .0031(5) -.0019(4)
O3 .0214(5) .0208(5) .0197(5) .0039(4) -.0001(4) -.0004(4)
O4 .0165(5) .0383(7) .0193(5) .0005(4) .0016(4) .0008(5)
O5 .0238(5) .0348(6) .0232(5) -.0039(5) .0083(5) -.0053(5)
O6 .0214(5) .0297(6) .0195(5) .0014(4) -.0015(4) -.0072(4)
O7 .0451(7) .0245(7) .0270(6) -.0085(5) -.0026(5) -.0014(5)
O8 .0347(7) .0308(7) .0556(8) .0063(5) .0203(6) .0037(6)
O9 .0224(5) .0461(8) .0275(6) .0040(5) -.0014(5) -.0110(5)

loop_
_atom_type_symbol
_atom_type_description
_atom_type_scat_dispersion_real
_atom_type_scat_dispersion_imag
_atom_type_scat_source
C C .0033 .0016 'International Tables Vol C Tables 4.2.6.8 and 6.1.1.4'
H H 0 0 'International Tables Vol C Tables 4.2.6.8 and 6.1.1.4'
O O .0106 .006 'International Tables Vol C Tables 4.2.6.8 and 6.1.1.4'

loop_
_geom_angle_atom_site_label_1
_geom_angle_atom_site_label_2
_geom_angle_atom_site_label_3
_geom_angle
_geom_angle_publ_flag
O1 C1 C2 110.08(12) ?
O1 C1 H1A 109.6 no
C2 C1 H1A 109.6 no
O1 C1 H1B 109.6 no
C2 C1 H1B 109.6 no
H1A C1 H1B 108.2 no
O2 C2 C1 107.93(12) ?
O2 C2 C3 105.30(11) ?
C1 C2 C3 113.89(11) ?
O2 C2 H2 109.9 no
C1 C2 H2 109.9 no
C3 C2 H2 109.9 no
O3 C3 C4 109.77(11) ?
O3 C3 C2 107.61(10) ?
C4 C3 C2 110.02(11) ?
O3 C3 H3 109.8 no
C4 C3 H3 109.8 no
C2 C3 H3 109.8 no
O4 C4 C3 111.66(11) ?
O4 C4 C5 111.82(11) ?
C3 C4 C5 111.80(11) ?
O4 C4 H4 107.1 no
C3 C4 H4 107.1 no
C5 C4 H4 107.1 no
O5 C5 C6 111.44(11) ?
O5 C5 C4 105.01(12) ?
C6 C5 C4 110.69(11) ?
O5 C5 H5 109.9 no
C6 C5 H5 109.9 no
C4 C5 H5 109.9 no
O6 C6 C5 106.87(11) ?
O6 C6 H6A 110.3 no
C5 C6 H6A 110.3 no
O6 C6 H6B 110.3 no
C5 C6 H6B 110.3 no
H6A C6 H6B 108.6 no
O7 C7 O1 123.81(14) ?
O7 C7 C8 124.41(15) ?
O1 C7 C8 111.78(13) ?
C13 C8 C9 119.82(15) ?
C13 C8 C7 119.22(14) ?
C9 C8 C7 120.96(15) ?
C10 C9 C8 120.21(17) ?
C10 C9 H9 119.9 no
C8 C9 H9 119.9 no
C11 C10 C9 120.01(18) ?
C11 C10 H10 120 no
C9 C10 H10 120 no
C12 C11 C10 119.98(17) ?
C12 C11 H11 120 no
C10 C11 H11 120 no
C11 C12 C13 120.55(17) ?
C11 C12 H12 119.7 no
C13 C12 H12 119.7 no
C8 C13 C12 119.42(16) ?
C8 C13 H13 120.3 no
C12 C13 H13 120.3 no
O8 C14 O2 123.81(14) ?
O8 C14 C15 124.90(14) ?
O2 C14 C15 111.28(13) ?
C20 C15 C16 119.78(15) ?
C20 C15 C14 118.86(14) ?
C16 C15 C14 121.36(14) ?
C17 C16 C15 119.73(15) ?
C17 C16 H16 120.1 no
C15 C16 H16 120.1 no
C18 C17 C16 120.25(16) ?
C18 C17 H17 119.9 no
C16 C17 H17 119.9 no
C17 C18 C19 119.94(16) ?
C17 C18 H18 120 no
C19 C18 H18 120 no
C20 C19 C18 120.13(16) ?
C20 C19 H19 119.9 no
C18 C19 H19 119.9 no
C19 C20 C15 120.16(16) ?
C19 C20 H20 119.9 no
C15 C20 H20 119.9 no
O9 C21 O6 123.48(14) ?
O9 C21 C22 123.06(13) ?
O6 C21 C22 113.45(12) ?
C27 C22 C23 119.63(14) ?
C27 C22 C21 122.16(14) ?
C23 C22 C21 118.19(14) ?
C24 C23 C22 119.95(15) ?
C24 C23 H23 120 no
C22 C23 H23 120 no
C25 C24 C23 120.06(15) ?
C25 C24 H24 120 no
C23 C24 H24 120 no
C24 C25 C26 120.49(15) ?
C24 C25 H25 119.8 no
C26 C25 H25 119.8 no
C25 C26 C27 119.96(16) ?
C25 C26 H26 120 no
C27 C26 H26 120 no
C26 C27 C22 119.87(15) ?
C26 C27 H27 120.1 no
C22 C27 H27 120.1 no
C3 O3 H1 109.5 no
C4 O4 H2A 109.5 no
C5 O5 H3A 109.5 no
C7 O1 C1 116.91(12) ?
C14 O2 C2 118.02(11) ?
C21 O6 C6 116.00(11) ?

loop_
_geom_bond_atom_site_label_1
_geom_bond_atom_site_label_2
_geom_bond_site_symmetry_2
_geom_bond_distance
_geom_bond_publ_flag
C1 O1 . 1.4543(17) ?
C1 C2 . 1.5117(19) ?
C1 H1A . .99 no
C1 H1B . .99 no
C2 O2 . 1.4484(17) ?
C2 C3 . 1.5312(19) ?
C2 H2 . 1 no
C3 O3 . 1.4371(17) ?
C3 C4 . 1.5309(18) ?
C3 H3 . 1 no
C4 O4 . 1.4237(16) ?
C4 C5 . 1.5319(19) ?
C4 H4 . 1 no
C5 O5 . 1.4197(17) ?
C5 C6 . 1.512(2) ?
C5 H5 . 1 no
C6 O6 . 1.4616(17) ?
C6 H6A . .99 no
C6 H6B . .99 no
C7 O7 . 1.2162(19) ?
C7 O1 . 1.3434(19) ?
C7 C8 . 1.487(2) ?
C8 C13 . 1.384(2) ?
C8 C9 . 1.386(2) ?
C9 C10 . 1.383(2) ?
C9 H9 . .95 no
C10 C11 . 1.380(3) ?
C10 H10 . .95 no
C11 C12 . 1.372(3) ?
C11 H11 . .95 no
C12 C13 . 1.393(2) ?
C12 H12 . .95 no
C13 H13 . .95 no
C14 O8 . 1.2085(19) ?
C14 O2 . 1.3481(18) ?
C14 C15 . 1.485(2) ?
C15 C20 . 1.390(2) ?
C15 C16 . 1.395(2) ?
C16 C17 . 1.391(2) ?
C16 H16 . .95 no
C17 C18 . 1.381(2) ?
C17 H17 . .95 no
C18 C19 . 1.392(2) ?
C18 H18 . .95 no
C19 C20 . 1.382(2) ?
C19 H19 . .95 no
C20 H20 . .95 no
C21 O9 . 1.2155(18) ?
C21 O6 . 1.3353(17) ?
C21 C22 . 1.485(2) ?
C22 C27 . 1.391(2) ?
C22 C23 . 1.393(2) ?
C23 C24 . 1.386(2) ?
C23 H23 . .95 no
C24 C25 . 1.376(2) ?
C24 H24 . .95 no
C25 C26 . 1.381(2) ?
C25 H25 . .95 no
C26 C27 . 1.388(2) ?
C26 H26 . .95 no
C27 H27 . .95 no
O3 H1 . .84 no
O4 H2A . .84 no
O5 H3A . .84 no

loop_
_geom_hbond_atom_site_label_D
_geom_hbond_atom_site_label_H
_geom_hbond_atom_site_label_A
_geom_hbond_site_symmetry_A
_geom_hbond_distance_DH
_geom_hbond_distance_HA
_geom_hbond_distance_DA
_geom_hbond_angle_DHA
O3 H1 O7 3_567 .84 2.15 2.9641(19) 162.9
O4 H2A O3 3_467 .84 2.15 2.9164(18) 152.1
O4 H2A O3 . .84 2.43 2.8636(18) 112.8
O5 H3A O9 1_655 .84 1.94 2.7668(19) 169.4

loop_
_cod_related_entry_id
_cod_related_entry_database
_cod_related_entry_code
1 ChemSpider 24731341
